data_4338978
loop_
_publ_author_name
'Kempter, Andreas'
'Gemel, Christian'
'Cadenbach, Thomas'
'Fischer, Roland A.'

_publ_section_title
;
 Synthesis and structure of new compounds with Zn-Ga bonds: insertion of
 the gallium(I) bisimidinate Ga(DDP) into Zn-X (X = CH3, Cl) and the
 homoleptic complex cation [Zn(GaCp*)4]2+.
;
_journal_issue 22
_journal_name_full 'Inorganic chemistry'
_journal_page_first 9481
_journal_page_last 9487
_journal_paper_doi 10.1021/ic7013804
_journal_volume 46
_journal_year 2007
_chemical_formula_sum 'C156 H154 B2 Cl2 F50 Ga2 N4 O4 Zn2'
_chemical_formula_weight 3461.53
_chemical_name_systematic
; 
 ? 
;
_space_group_IT_number 2
_symmetry_cell_setting triclinic
_symmetry_space_group_name_Hall '-P 1'
_symmetry_space_group_name_H-M 'P -1'
_atom_sites_solution_hydrogens geom
_atom_sites_solution_primary direct
_atom_sites_solution_secondary difmap
_audit_creation_method SHELXL-97
_cell_angle_alpha 97.492(9)
_cell_angle_beta 96.700(9)
_cell_angle_gamma 95.653(8)
_cell_formula_units_Z 1
_cell_length_a 14.9889(15)
_cell_length_b 15.3966(15)
_cell_length_c 17.283(2)
_cell_measurement_reflns_used 200
_cell_measurement_temperature 113(2)
_cell_measurement_theta_max 25
_cell_measurement_theta_min 0
_cell_volume 3901.2(7)
_computing_cell_refinement
;
CrysAlis RED, Oxford Diffraction Ltd.,
Version 1.170.32 (release 06.06.2003 CrysAlis170 VC++)
(compiled Jun  6 2003,13:53:32)
;
_computing_data_collection
;
CrysAlis CCD, Oxford Diffraction Ltd.,
Version 1.170.32 (release 06.06.2003 CrysAlis170 VC++)
(compiled Jun  6 2003,13:53:32)
;
_computing_data_reduction
;
CrysAlis RED, Oxford Diffraction Ltd.,
Version 1.170.32 (release 06.06.2003 CrysAlis170 VC++)
(compiled Jun  6 2003,13:53:32)
;
_computing_structure_refinement 'SHELXL-97 (Sheldrick, 1997)'
_computing_structure_solution 'SHELXS-97 (Sheldrick, 1990)'
_diffrn_ambient_temperature 113(2)
_diffrn_detector_area_resol_mean 'not measured'
_diffrn_measured_fraction_theta_full 0.973
_diffrn_measured_fraction_theta_max 0.973
_diffrn_measurement_device_type 'multiwire proportional'
_diffrn_measurement_method 'phi and omega scans'
_diffrn_radiation_monochromator graphite
_diffrn_radiation_source 'fine-focus sealed tube'
_diffrn_radiation_type MoK\a
_diffrn_radiation_wavelength 0.71073
_diffrn_reflns_av_R_equivalents 0.1527
_diffrn_reflns_av_sigmaI/netI 0.5801
_diffrn_reflns_limit_h_max 13
_diffrn_reflns_limit_h_min -18
_diffrn_reflns_limit_k_max 18
_diffrn_reflns_limit_k_min -18
_diffrn_reflns_limit_l_max 20
_diffrn_reflns_limit_l_min -20
_diffrn_reflns_number 33486
_diffrn_reflns_theta_full 25.52
_diffrn_reflns_theta_max 25.52
_diffrn_reflns_theta_min 2.69
_diffrn_standards_decay_% 'not measured'
_diffrn_standards_interval_count 'not measured'
_diffrn_standards_interval_time 'not measured'
_diffrn_standards_number 'not measured'
_exptl_absorpt_coefficient_mu 0.794
_exptl_absorpt_correction_T_max 0.961
_exptl_absorpt_correction_T_min 0.953
_exptl_absorpt_correction_type empirical
_exptl_absorpt_process_details none
_exptl_crystal_colour colourless
_exptl_crystal_density_diffrn 1.473
_exptl_crystal_density_meas ?
_exptl_crystal_density_method 'not measured'
_exptl_crystal_description needles
_exptl_crystal_F_000 1766
_exptl_crystal_size_max 0.3
_exptl_crystal_size_mid 0.05
_exptl_crystal_size_min 0.05
_refine_diff_density_max 0.805
_refine_diff_density_min -0.711
_refine_diff_density_rms 0.071
_refine_ls_extinction_method none
_refine_ls_goodness_of_fit_ref 0.568
_refine_ls_hydrogen_treatment mixed
_refine_ls_matrix_type full
_refine_ls_number_parameters 980
_refine_ls_number_reflns 14176
_refine_ls_number_restraints 0
_refine_ls_restrained_S_all 0.568
_refine_ls_R_factor_all 0.2158
_refine_ls_R_factor_gt 0.0532
_refine_ls_shift/su_max 0.230
_refine_ls_shift/su_mean 0.005
_refine_ls_structure_factor_coef Fsqd
_refine_ls_weighting_details 'calc w=1/[\s^2^(Fo^2^)+(0.0111P)^2^+0.0000P] where P=(Fo^2^+2Fc^2^)/3'
_refine_ls_weighting_scheme calc
_refine_ls_wR_factor_gt 0.0692
_refine_ls_wR_factor_ref 0.0836
_reflns_number_gt 3318
_reflns_number_total 14176
_reflns_threshold_expression >2sigma(I)
_cod_data_source_file ic7013804-file003.cif
_cod_data_source_block 3
_cod_depositor_comments
;
The following automatic conversions were performed:

'_exptl_crystal_density_meas' value 'not measured' was changed to '?'
- the value is perceived as not measured.

Automatic conversion script
Id: cif_fix_values 3008 2015-01-20 13:52:24Z robertas 
;
_cod_original_sg_symbol_H-M P-1
_cod_database_code 4338978

loop_
_symmetry_equiv_pos_as_xyz
'x, y, z'
'-x, -y, -z'

loop_
_atom_site_label
_atom_site_type_symbol
_atom_site_fract_x
_atom_site_fract_y
_atom_site_fract_z
_atom_site_U_iso_or_equiv
_atom_site_adp_type
_atom_site_occupancy
_atom_site_symmetry_multiplicity
_atom_site_calc_flag
_atom_site_refinement_flags
Ga Ga 0.40485(5) 0.60159(4) 0.18279(4) 0.0288(2) Uani 1 1 d .
Zn Zn 0.49909(5) 0.55917(5) 0.08482(4) 0.0323(2) Uani 1 1 d .
Cl1 Cl 0.52416(10) 0.41219(9) 0.04676(9) 0.0346(5) Uani 1 1 d .
O1 O 0.4100(3) 0.5095(3) 0.2627(3) 0.0350(12) Uani 1 1 d .
O2 O 0.6302(3) 0.6113(3) 0.1076(2) 0.0390(13) Uani 1 1 d .
N1 N 0.2751(3) 0.5983(3) 0.1700(3) 0.0240(14) Uani 1 1 d .
N2 N 0.4303(4) 0.7054(3) 0.2623(3) 0.0287(15) Uani 1 1 d .
C5 C 0.3898(4) 0.8142(3) 0.3641(3) 0.0345(19) Uani 1 1 d .
H5A H 0.4539 0.8360 0.3668 0.052 Uiso 1 1 calc R
H5B H 0.3777 0.7983 0.4153 0.052 Uiso 1 1 calc R
H5C H 0.3528 0.8605 0.3506 0.052 Uiso 1 1 calc R
C23 C 0.5916(5) 0.7384(4) 0.3171(4) 0.0303(19) Uani 1 1 d .
C18 C 0.5172(4) 0.7610(4) 0.2708(4) 0.0242(17) Uani 1 1 d .
C12 C 0.2465(4) 0.6959(4) 0.0363(4) 0.038(2) Uani 1 1 d .
H12A H 0.3084 0.6986 0.0659 0.046 Uiso 1 1 calc R
C8 C 0.1358(4) 0.5649(4) -0.0274(4) 0.036(2) Uani 1 1 d .
H8A H 0.1199 0.5974 -0.0691 0.043 Uiso 1 1 calc R
C6 C 0.2173(4) 0.5547(4) 0.0985(4) 0.0297(19) Uani 1 1 d .
C1 C 0.2327(4) 0.6397(4) 0.2249(4) 0.0264(18) Uani 1 1 d .
C19 C 0.5200(4) 0.8349(4) 0.2299(4) 0.0288(18) Uani 1 1 d .
C29 C 0.6590(4) 0.6026(4) 0.3508(4) 0.074(3) Uani 1 1 d .
H29A H 0.6556 0.5801 0.2946 0.111 Uiso 1 1 calc R
H29B H 0.6508 0.5530 0.3805 0.111 Uiso 1 1 calc R
H29C H 0.7183 0.6363 0.3693 0.111 Uiso 1 1 calc R
C24 C 0.4418(4) 0.8555(4) 0.1755(4) 0.0310(18) Uani 1 1 d .
H24A H 0.3869 0.8156 0.1813 0.037 Uiso 1 1 calc R
C7 C 0.1997(4) 0.6038(4) 0.0363(4) 0.0271(18) Uani 1 1 d .
C9 C 0.0959(4) 0.4804(5) -0.0303(4) 0.042(2) Uani 1 1 d .
H9A H 0.0516 0.4556 -0.0733 0.050 Uiso 1 1 calc R
C35 C 0.7626(4) 0.7137(4) 0.1207(4) 0.047(2) Uani 1 1 d .
H35A H 0.7909 0.7084 0.0715 0.057 Uiso 1 1 calc R
H35B H 0.7856 0.7714 0.1526 0.057 Uiso 1 1 calc R
C3 C 0.3665(5) 0.7343(4) 0.3021(4) 0.0305(19) Uani 1 1 d .
C34 C 0.6595(4) 0.7034(4) 0.1028(4) 0.039(2) Uani 1 1 d .
H34A H 0.6334 0.7429 0.1418 0.047 Uiso 1 1 calc R
H34B H 0.6405 0.7176 0.0496 0.047 Uiso 1 1 calc R
C26 C 0.4226(4) 0.9522(4) 0.1969(3) 0.044(2) Uani 1 1 d .
H26A H 0.4088 0.9616 0.2512 0.066 Uiso 1 1 calc R
H26B H 0.3710 0.9639 0.1611 0.066 Uiso 1 1 calc R
H26C H 0.4760 0.9922 0.1919 0.066 Uiso 1 1 calc R
C21 C 0.6786(5) 0.8654(5) 0.2828(4) 0.041(2) Uani 1 1 d .
H21A H 0.7346 0.9015 0.2872 0.049 Uiso 1 1 calc R
C28 C 0.5911(5) 0.6929(5) 0.4530(4) 0.095(3) Uani 1 1 d .
H28A H 0.5852 0.6413 0.4806 0.142 Uiso 1 1 calc R
H28B H 0.5422 0.7289 0.4630 0.142 Uiso 1 1 calc R
H28C H 0.6495 0.7279 0.4722 0.142 Uiso 1 1 calc R
C37 C 0.7080(4) 0.5673(4) 0.1248(4) 0.042(2) Uani 1 1 d .
H37A H 0.7266 0.5379 0.0758 0.051 Uiso 1 1 calc R
H37B H 0.6955 0.5224 0.1595 0.051 Uiso 1 1 calc R
C20 C 0.6038(5) 0.8849(4) 0.2373(4) 0.038(2) Uani 1 1 d .
H20A H 0.6095 0.9344 0.2099 0.045 Uiso 1 1 calc R
C11 C 0.1810(4) 0.4663(4) 0.0943(4) 0.0313(19) Uani 1 1 d .
C27 C 0.5854(4) 0.6619(4) 0.3630(4) 0.041(2) Uani 1 1 d .
H27A H 0.5257 0.6259 0.3449 0.050 Uiso 1 1 calc R
C4 C 0.1302(4) 0.6229(3) 0.2189(3) 0.0333(19) Uani 1 1 d .
H4A H 0.1067 0.5819 0.1710 0.050 Uiso 1 1 calc R
H4B H 0.1043 0.6787 0.2168 0.050 Uiso 1 1 calc R
H4C H 0.1136 0.5973 0.2649 0.050 Uiso 1 1 calc R
C30 C 0.3670(5) 0.5122(4) 0.3350(4) 0.048(2) Uani 1 1 d .
H30A H 0.3008 0.5118 0.3226 0.057 Uiso 1 1 calc R
H30B H 0.3911 0.5663 0.3719 0.057 Uiso 1 1 calc R
C25 C 0.4592(4) 0.8402(4) 0.0893(3) 0.0388(19) Uani 1 1 d .
H25A H 0.4682 0.7783 0.0748 0.058 Uiso 1 1 calc R
H25B H 0.5133 0.8783 0.0828 0.058 Uiso 1 1 calc R
H25C H 0.4070 0.8542 0.0554 0.058 Uiso 1 1 calc R
C15 C 0.2070(5) 0.4089(4) 0.1547(4) 0.041(2) Uani 1 1 d .
H15A H 0.2466 0.4471 0.1994 0.049 Uiso 1 1 calc R
C2 C 0.2766(4) 0.6967(4) 0.2896(4) 0.0268(18) Uani 1 1 d .
H2A H 0.2413 0.7122 0.3304 0.032 Uiso 1 1 calc R
C22 C 0.6718(5) 0.7932(5) 0.3220(4) 0.045(2) Uani 1 1 d .
H22A H 0.7239 0.7805 0.3535 0.054 Uiso 1 1 calc R
C36 C 0.7809(4) 0.6393(4) 0.1660(4) 0.040(2) Uani 1 1 d .
H36A H 0.7741 0.6546 0.2223 0.048 Uiso 1 1 calc R
H36B H 0.8421 0.6219 0.1616 0.048 Uiso 1 1 calc R
C13 C 0.1994(4) 0.7682(4) 0.0793(4) 0.055(2) Uani 1 1 d .
H13A H 0.1939 0.7561 0.1329 0.083 Uiso 1 1 calc R
H13B H 0.1391 0.7694 0.0509 0.083 Uiso 1 1 calc R
H13C H 0.2352 0.8255 0.0815 0.083 Uiso 1 1 calc R
C17 C 0.2627(4) 0.3389(4) 0.1210(4) 0.054(2) Uani 1 1 d .
H17A H 0.3147 0.3676 0.1007 0.082 Uiso 1 1 calc R
H17B H 0.2251 0.2989 0.0782 0.082 Uiso 1 1 calc R
H17C H 0.2842 0.3053 0.1625 0.082 Uiso 1 1 calc R
C33 C 0.4610(4) 0.4349(4) 0.2568(4) 0.049(2) Uani 1 1 d .
H33A H 0.5266 0.4544 0.2698 0.059 Uiso 1 1 calc R
H33B H 0.4495 0.4018 0.2029 0.059 Uiso 1 1 calc R
C32 C 0.4290(5) 0.3787(5) 0.3152(5) 0.067(3) Uani 1 1 d .
H32A H 0.3847 0.3290 0.2879 0.080 Uiso 1 1 calc R
H32B H 0.4806 0.3543 0.3424 0.080 Uiso 1 1 calc R
C10 C 0.1187(4) 0.4313(4) 0.0277(4) 0.040(2) Uani 1 1 d .
H10A H 0.0919 0.3719 0.0229 0.049 Uiso 1 1 calc R
C31 C 0.3878(7) 0.4330(6) 0.3705(6) 0.150(5) Uani 1 1 d .
H31A H 0.4294 0.4502 0.4202 0.180 Uiso 1 1 calc R
H31B H 0.3316 0.4008 0.3823 0.180 Uiso 1 1 calc R
C14 C 0.2589(4) 0.7158(4) -0.0465(4) 0.059(2) Uani 1 1 d .
H14A H 0.2911 0.6704 -0.0726 0.089 Uiso 1 1 calc R
H14B H 0.2940 0.7737 -0.0429 0.089 Uiso 1 1 calc R
H14C H 0.1995 0.7160 -0.0769 0.089 Uiso 1 1 calc R
C16 C 0.1271(4) 0.3651(4) 0.1888(4) 0.065(3) Uani 1 1 d .
H16A H 0.0932 0.4106 0.2124 0.098 Uiso 1 1 calc R
H16B H 0.1497 0.3306 0.2292 0.098 Uiso 1 1 calc R
H16C H 0.0874 0.3261 0.1467 0.098 Uiso 1 1 calc R
F22 F 0.9416(4) 0.5348(3) 0.3134(3) 0.133(2) Uani 1 1 d .
F6 F 0.7296(2) -0.0017(2) -0.0317(2) 0.0418(11) Uani 1 1 d .
F4 F 0.5902(2) -0.0345(2) -0.0147(2) 0.0441(11) Uani 1 1 d .
F5 F 0.6948(2) -0.1074(2) 0.03281(19) 0.0431(11) Uani 1 1 d .
F2 F 0.5052(3) 0.2013(3) 0.1588(3) 0.0821(16) Uani 1 1 d .
F1 F 0.5423(3) 0.1793(3) 0.2749(3) 0.0790(16) Uani 1 1 d .
F3 F 0.6062(2) 0.2874(2) 0.2324(3) 0.0745(15) Uani 1 1 d .
F14 F 0.9041(3) -0.0430(3) 0.5550(2) 0.0768(15) Uani 1 1 d .
F15 F 0.8198(4) 0.0523(3) 0.5262(3) 0.109(2) Uani 1 1 d .
F13 F 0.7762(3) -0.0844(3) 0.4962(2) 0.0808(15) Uani 1 1 d .
F12 F 0.9460(3) -0.2563(3) 0.3007(3) 0.110(2) Uani 1 1 d .
F10 F 0.9860(4) -0.1953(3) 0.2129(3) 0.110(2) Uani 1 1 d .
F11 F 1.0712(3) -0.1832(3) 0.3190(3) 0.155(3) Uani 1 1 d .
F25 F 1.1596(4) 0.3082(8) 0.4718(5) 0.282(7) Uani 1 1 d .
F23 F 1.1114(4) 0.4134(3) 0.5180(3) 0.121(2) Uani 1 1 d .
F24 F 1.0709(6) 0.2953(5) 0.5382(4) 0.242(6) Uani 1 1 d .
F34 F 1.2426(3) 0.0449(3) 0.2663(3) 0.0902(17) Uani 1 1 d .
F33 F 1.2559(3) 0.1828(3) 0.2952(3) 0.0900(17) Uani 1 1 d .
F35 F 1.3034(3) 0.1280(3) 0.1913(3) 0.0623(13) Uani 1 1 d .
F21 F 0.8245(4) 0.4800(4) 0.3102(3) 0.133(2) Uiso 1 1 d .
F20 F 0.8699(7) 0.4507(4) 0.2160(3) 0.257(6) Uani 1 1 d .
F31 F 0.9553(2) 0.0900(2) -0.0483(2) 0.0483(12) Uani 1 1 d .
F30 F 1.0295(2) 0.2179(2) -0.0274(2) 0.0518(12) Uani 1 1 d .
F32 F 1.0983(3) 0.1037(2) -0.0488(2) 0.0599(13) Uani 1 1 d .
C40 C 0.7997(4) 0.1144(4) 0.2069(4) 0.0216(17) Uani 1 1 d .
C47 C 0.6770(5) -0.0276(5) 0.0212(4) 0.0318(19) Uani 1 1 d .
C42 C 0.6458(5) 0.1483(4) 0.1865(4) 0.0298(19) Uani 1 1 d .
C41 C 0.7308(4) 0.1596(4) 0.2295(4) 0.0273(18) Uani 1 1 d .
H41A H 0.7418 0.2004 0.2767 0.033 Uiso 1 1 calc R
C45 C 0.7774(4) 0.0502(4) 0.1384(4) 0.0284(18) Uani 1 1 d .
H45A H 0.8220 0.0149 0.1214 0.034 Uiso 1 1 calc R
C60 C 0.9273(4) 0.2240(4) 0.3078(4) 0.0240(17) Uani 1 1 d .
C64 C 1.0217(4) 0.3234(5) 0.4143(4) 0.0325(19) Uani 1 1 d .
C61 C 0.8999(4) 0.3004(4) 0.2803(4) 0.0333(19) Uani 1 1 d .
H61A H 0.8590 0.2934 0.2330 0.040 Uiso 1 1 calc R
C70 C 0.9825(4) 0.1244(4) 0.1981(4) 0.0268(18) Uani 1 1 d .
C65 C 0.9897(4) 0.2403(4) 0.3761(4) 0.0296(18) Uani 1 1 d .
H65A H 1.0112 0.1912 0.3973 0.035 Uiso 1 1 calc R
C75 C 1.0713(5) 0.1209(4) 0.2341(4) 0.0328(19) Uani 1 1 d .
H75A H 1.0817 0.1181 0.2890 0.039 Uiso 1 1 calc R
C52 C 0.9465(5) -0.1044(4) 0.3217(4) 0.036(2) Uani 1 1 d .
C44 C 0.6924(5) 0.0385(4) 0.0968(4) 0.0266(18) Uani 1 1 d .
C50 C 0.9096(4) 0.0454(4) 0.3061(4) 0.0257(18) Uani 1 1 d .
C55 C 0.8767(4) 0.0456(4) 0.3785(4) 0.0283(18) Uani 1 1 d .
H55A H 0.8518 0.0965 0.3999 0.034 Uiso 1 1 calc R
C62 C 0.9284(5) 0.3841(4) 0.3175(4) 0.0344(19) Uani 1 1 d .
C43 C 0.6250(4) 0.0872(4) 0.1176(4) 0.0292(18) Uani 1 1 d .
H43A H 0.5671 0.0800 0.0869 0.035 Uiso 1 1 calc R
C74 C 1.1427(4) 0.1215(4) 0.1912(5) 0.0316(19) Uani 1 1 d .
C56 C 0.9923(6) -0.1817(5) 0.2913(6) 0.053(3) Uani 1 1 d .
C72 C 1.0466(5) 0.1291(4) 0.0739(4) 0.0305(19) Uani 1 1 d .
C51 C 0.9439(4) -0.0331(4) 0.2779(4) 0.035(2) Uani 1 1 d .
H51A H 1.0067 -0.0164 0.2681 0.042 Uiso 1 1 calc R
H51B H 0.9086 -0.0562 0.2260 0.042 Uiso 1 1 calc R
C71 C 0.9747(4) 0.1298(3) 0.1175(4) 0.0249(17) Uani 1 1 d .
H71A H 0.9165 0.1343 0.0910 0.030 Uiso 1 1 calc R
C53 C 0.9145(4) -0.1002(4) 0.3923(4) 0.0312(19) Uani 1 1 d .
H53A H 0.9166 -0.1482 0.4217 0.037 Uiso 1 1 calc R
C67 C 1.0842(8) 0.3378(6) 0.4866(7) 0.094(4) Uani 1 1 d .
C63 C 0.9914(5) 0.3965(4) 0.3853(4) 0.044(2) Uani 1 1 d .
H63A H 1.0131 0.4542 0.4111 0.053 Uiso 1 1 calc R
C73 C 1.1331(5) 0.1240(4) 0.1108(4) 0.034(2) Uani 1 1 d .
H73A H 1.1834 0.1224 0.0821 0.040 Uiso 1 1 calc R
C46 C 0.5756(5) 0.2018(5) 0.2118(5) 0.043(2) Uani 1 1 d .
C77 C 1.2363(5) 0.1158(5) 0.2332(5) 0.051(2) Uani 1 1 d .
C54 C 0.8789(4) -0.0248(4) 0.4205(4) 0.0274(18) Uani 1 1 d .
C57 C 0.8459(6) -0.0215(5) 0.4974(5) 0.049(2) Uani 1 1 d .
C66 C 0.9070(6) 0.4621(6) 0.2715(8) 0.113(5) Uani 1 1 d .
C76 C 1.0320(5) 0.1340(5) -0.0106(5) 0.042(2) Uani 1 1 d .
B B 0.9032(5) 0.1266(5) 0.2534(5) 0.027(2) Uani 1 1 d .
F40 F 0.3873(4) 0.5775(4) 0.5377(4) 0.153(2) Uani 1 1 d .
C100 C 0.3146(10) 0.6272(8) 0.5237(7) 0.094(4) Uani 1 1 d .
C104 C 0.2722(7) 0.7688(5) 0.5341(5) 0.064(3) Uani 1 1 d .
H10B H 0.2838 0.8307 0.5503 0.077 Uiso 1 1 calc R
C105 C 0.3390(6) 0.7157(7) 0.5499(4) 0.074(3) Uani 1 1 d .
H10C H 0.3973 0.7383 0.5768 0.088 Uiso 1 1 calc R
C101 C 0.2341(9) 0.5891(8) 0.4861(7) 0.113(5) Uani 1 1 d .
H10E H 0.2234 0.5272 0.4699 0.135 Uiso 1 1 calc R
C103 C 0.1883(6) 0.7324(6) 0.4948(5) 0.066(3) Uani 1 1 d .
H10F H 0.1433 0.7698 0.4832 0.079 Uiso 1 1 calc R
C102 C 0.1691(8) 0.6417(7) 0.4719(6) 0.100(4) Uani 1 1 d .
H10G H 0.1107 0.6171 0.4466 0.120 Uiso 1 1 calc R
C112 C 0.5638(5) -0.0061(5) 0.4601(5) 0.077(3) Uiso 1 1 d .
H11C H 0.6185 -0.0163 0.4394 0.093 Uiso 1 1 calc R
C110 C 0.4456(5) 0.0509(5) 0.4733(5) 0.092(3) Uiso 1 1 d .
H11A H 0.3997 0.0882 0.4648 0.110 Uiso 1 1 calc R
C111 C 0.5110(5) 0.0530(4) 0.4135(4) 0.065(2) Uiso 1 1 d .
H11D H 0.5166 0.0795 0.3674 0.078 Uiso 1 1 calc R

loop_
_atom_site_aniso_label
_atom_site_aniso_U_11
_atom_site_aniso_U_22
_atom_site_aniso_U_33
_atom_site_aniso_U_23
_atom_site_aniso_U_13
_atom_site_aniso_U_12
Ga 0.0310(5) 0.0279(5) 0.0284(5) 0.0054(4) 0.0055(4) 0.0036(4)
Zn 0.0335(5) 0.0318(5) 0.0321(6) 0.0026(4) 0.0080(5) 0.0050(5)
Cl1 0.0466(12) 0.0289(10) 0.0299(12) 0.0035(8) 0.0081(10) 0.0106(9)
O1 0.040(3) 0.034(3) 0.036(3) 0.015(2) 0.013(3) 0.008(3)
O2 0.021(3) 0.038(3) 0.059(4) 0.009(3) 0.004(3) 0.003(3)
N1 0.025(4) 0.022(3) 0.026(4) 0.003(3) 0.015(3) -0.006(3)
N2 0.026(4) 0.030(4) 0.030(4) 0.003(3) 0.002(3) 0.005(3)
C5 0.043(5) 0.028(4) 0.030(5) -0.008(4) 0.010(4) 0.000(4)
C23 0.028(5) 0.037(5) 0.023(5) 0.002(4) -0.004(4) -0.001(4)
C18 0.031(5) 0.032(5) 0.011(4) 0.000(3) 0.010(4) 0.004(4)
C12 0.041(5) 0.038(5) 0.034(5) 0.004(4) -0.003(4) 0.007(4)
C8 0.028(5) 0.042(5) 0.030(5) -0.014(4) -0.005(4) 0.004(4)
C6 0.017(4) 0.034(5) 0.036(5) -0.013(4) 0.011(4) 0.008(4)
C1 0.017(4) 0.027(4) 0.036(5) 0.006(4) 0.007(4) -0.001(4)
C19 0.019(4) 0.040(5) 0.025(5) 0.006(4) 0.000(4) -0.001(4)
C29 0.057(6) 0.078(6) 0.091(7) 0.036(5) -0.012(5) 0.014(5)
C24 0.019(4) 0.028(4) 0.048(5) 0.010(4) 0.008(4) 0.001(4)
C7 0.030(5) 0.022(4) 0.031(5) 0.006(4) 0.008(4) 0.003(4)
C9 0.030(5) 0.044(5) 0.042(6) -0.017(4) -0.010(4) 0.002(4)
C35 0.041(5) 0.061(6) 0.036(5) 0.013(4) 0.000(4) -0.015(5)
C3 0.046(5) 0.022(4) 0.023(5) 0.007(4) -0.002(4) 0.003(4)
C34 0.038(5) 0.023(4) 0.054(6) -0.004(4) 0.007(4) 0.000(4)
C26 0.047(5) 0.048(5) 0.040(5) 0.006(4) 0.011(4) 0.020(4)
C21 0.031(5) 0.050(5) 0.038(5) -0.008(4) 0.020(4) -0.010(4)
C28 0.120(8) 0.137(8) 0.045(7) 0.040(6) 0.018(6) 0.056(7)
C37 0.024(5) 0.041(5) 0.065(6) 0.016(4) 0.004(4) 0.007(4)
C20 0.040(5) 0.019(4) 0.050(5) 0.010(4) -0.007(4) -0.002(4)
C11 0.028(5) 0.029(5) 0.036(5) -0.002(4) 0.012(4) -0.002(4)
C27 0.025(5) 0.059(5) 0.045(6) 0.033(4) -0.002(4) 0.001(4)
C4 0.032(5) 0.028(4) 0.042(5) 0.005(3) 0.012(4) 0.005(4)
C30 0.064(6) 0.036(5) 0.046(6) 0.015(4) 0.012(5) 0.004(4)
C25 0.045(5) 0.040(4) 0.031(5) 0.016(4) -0.001(4) 0.002(4)
C15 0.052(6) 0.035(5) 0.037(5) 0.010(4) 0.012(4) 0.001(4)
C2 0.038(5) 0.034(5) 0.014(4) 0.009(3) 0.019(4) 0.005(4)
C22 0.049(6) 0.056(6) 0.025(5) -0.003(4) -0.005(4) 0.001(5)
C36 0.024(5) 0.050(5) 0.045(5) 0.002(4) 0.005(4) 0.004(4)
C13 0.063(6) 0.034(5) 0.068(6) 0.001(4) 0.013(5) 0.008(4)
C17 0.064(6) 0.043(5) 0.058(6) 0.012(4) 0.003(5) 0.012(5)
C33 0.049(5) 0.031(5) 0.076(7) 0.011(4) 0.029(5) 0.017(4)
C32 0.093(7) 0.053(6) 0.068(7) 0.042(5) 0.023(5) 0.016(5)
C10 0.030(5) 0.039(5) 0.047(6) -0.010(4) 0.007(4) -0.003(4)
C31 0.211(12) 0.150(10) 0.171(12) 0.125(9) 0.141(10) 0.151(9)
C14 0.090(6) 0.045(5) 0.041(6) 0.023(4) 0.005(5) -0.019(5)
C16 0.098(7) 0.038(5) 0.060(6) -0.007(4) 0.047(5) -0.012(5)
F22 0.167(6) 0.046(3) 0.165(6) 0.014(3) -0.053(4) 0.006(4)
F6 0.042(3) 0.051(3) 0.032(3) 0.003(2) 0.010(2) 0.001(2)
F4 0.035(3) 0.056(3) 0.036(3) -0.005(2) -0.005(2) 0.003(2)
F5 0.057(3) 0.023(2) 0.044(3) -0.002(2) -0.004(2) 0.001(2)
F2 0.052(3) 0.115(4) 0.075(4) -0.018(3) -0.009(3) 0.052(3)
F1 0.080(4) 0.103(4) 0.064(4) 0.006(3) 0.040(3) 0.036(3)
F3 0.043(3) 0.040(3) 0.139(4) -0.014(3) 0.024(3) 0.020(2)
F14 0.056(3) 0.141(4) 0.035(3) 0.024(3) -0.003(2) 0.015(3)
F15 0.221(6) 0.066(3) 0.065(4) 0.018(3) 0.077(4) 0.064(4)
F13 0.062(3) 0.116(4) 0.060(3) 0.001(3) 0.022(3) -0.011(3)
F12 0.158(5) 0.040(3) 0.147(5) 0.009(3) 0.069(4) 0.027(3)
F10 0.186(6) 0.095(4) 0.069(4) 0.008(3) 0.028(4) 0.104(4)
F11 0.064(4) 0.115(5) 0.239(7) -0.109(4) -0.076(4) 0.071(4)
F25 0.112(5) 0.527(15) 0.140(8) -0.218(9) -0.099(5) 0.191(8)
F23 0.181(6) 0.059(3) 0.088(4) 0.001(3) -0.083(4) -0.027(4)
F24 0.352(12) 0.126(6) 0.182(8) 0.116(6) -0.212(8) -0.128(7)
F34 0.037(3) 0.101(4) 0.147(5) 0.076(4) -0.005(3) 0.019(3)
F33 0.055(3) 0.107(4) 0.091(4) -0.025(3) -0.027(3) 0.020(3)
F35 0.035(3) 0.072(3) 0.083(4) 0.012(3) 0.014(3) 0.013(2)
F20 0.605(16) 0.068(4) 0.071(5) -0.013(3) -0.145(7) 0.153(7)
F31 0.050(3) 0.049(3) 0.039(3) -0.005(2) 0.001(2) -0.010(2)
F30 0.071(3) 0.030(2) 0.051(3) 0.007(2) 0.002(2) -0.005(2)
F32 0.054(3) 0.086(3) 0.045(3) 0.000(2) 0.019(2) 0.028(3)
C40 0.020(4) 0.031(4) 0.013(4) 0.006(3) 0.001(3) -0.003(4)
C47 0.021(5) 0.036(5) 0.036(5) 0.007(4) 0.001(4) -0.009(4)
C42 0.027(5) 0.031(5) 0.034(5) 0.009(4) 0.001(4) 0.015(4)
C41 0.025(4) 0.035(4) 0.024(5) 0.004(3) 0.008(4) 0.006(4)
C45 0.019(4) 0.027(4) 0.039(5) 0.006(4) 0.004(4) -0.001(4)
C60 0.028(5) 0.030(4) 0.020(4) 0.015(4) 0.010(4) 0.012(4)
C64 0.032(5) 0.030(5) 0.031(5) 0.003(4) -0.004(4) -0.006(4)
C61 0.020(4) 0.047(5) 0.029(5) -0.006(4) 0.003(4) -0.001(4)
C70 0.028(5) 0.020(4) 0.030(5) 0.005(4) -0.005(4) 0.000(4)
C65 0.034(5) 0.029(5) 0.029(5) 0.016(4) 0.002(4) 0.009(4)
C75 0.029(5) 0.026(4) 0.041(5) 0.001(4) 0.001(4) -0.001(4)
C52 0.040(5) 0.031(5) 0.037(6) 0.000(4) 0.004(4) 0.005(4)
C44 0.033(5) 0.018(4) 0.031(5) 0.011(4) 0.003(4) 0.006(4)
C50 0.021(4) 0.029(5) 0.024(5) -0.002(4) -0.006(4) 0.004(4)
C55 0.016(4) 0.026(4) 0.042(5) -0.002(4) 0.003(4) 0.007(3)
C62 0.045(5) 0.023(5) 0.037(5) 0.001(4) 0.013(4) 0.012(4)
C43 0.032(5) 0.033(4) 0.025(5) 0.012(4) 0.005(4) 0.003(4)
C74 0.016(5) 0.030(4) 0.043(6) -0.008(4) -0.012(4) 0.004(4)
C56 0.069(7) 0.026(5) 0.068(8) -0.002(5) 0.030(6) 0.007(5)
C72 0.042(5) 0.022(4) 0.027(5) -0.004(4) 0.005(5) 0.006(4)
C51 0.006(4) 0.035(5) 0.052(6) 0.001(4) -0.025(4) -0.012(4)
C71 0.021(4) 0.023(4) 0.030(5) 0.004(4) -0.003(4) 0.003(3)
C53 0.044(5) 0.025(4) 0.027(5) 0.007(4) 0.010(4) 0.008(4)
C67 0.112(10) 0.020(6) 0.128(11) 0.007(6) -0.081(9) 0.015(6)
C63 0.057(6) 0.033(5) 0.040(6) -0.011(4) 0.017(5) -0.003(5)
C73 0.033(5) 0.019(4) 0.046(6) -0.006(4) 0.013(5) -0.003(4)
C46 0.035(6) 0.053(6) 0.038(6) 0.002(5) -0.013(5) 0.017(5)
C77 0.026(6) 0.048(6) 0.074(8) 0.006(5) -0.004(5) -0.002(5)
C54 0.025(5) 0.041(5) 0.019(5) 0.007(4) 0.001(4) 0.013(4)
C57 0.046(6) 0.053(6) 0.037(6) 0.006(5) -0.011(5) -0.029(5)
C66 0.052(6) 0.026(6) 0.220(14) -0.073(8) -0.091(8) 0.041(5)
C76 0.026(5) 0.029(5) 0.067(7) -0.003(5) 0.004(5) 0.002(4)
B 0.017(5) 0.035(5) 0.030(6) 0.014(4) -0.002(4) 0.001(4)
F40 0.196(7) 0.130(5) 0.167(6) 0.086(4) 0.060(5) 0.059(5)
C100 0.172(14) 0.070(9) 0.077(9) 0.053(7) 0.067(9) 0.082(9)
C104 0.091(8) 0.055(7) 0.044(6) -0.012(5) 0.022(6) 0.006(7)
C105 0.086(8) 0.083(8) 0.049(6) 0.001(6) -0.008(5) 0.022(7)
C101 0.101(10) 0.097(11) 0.121(10) -0.040(8) 0.050(9) -0.049(9)
C103 0.088(8) 0.059(7) 0.053(6) 0.007(5) 0.030(6) 0.003(6)
C102 0.108(10) 0.082(9) 0.132(10) 0.015(8) 0.100(9) 0.014(8)

loop_
_atom_type_symbol
_atom_type_description
_atom_type_scat_dispersion_real
_atom_type_scat_dispersion_imag
_atom_type_scat_source
C C 0.0033 0.0016 'International Tables Vol C Tables 4.2.6.8 and 6.1.1.4'
H H 0.0000 0.0000 'International Tables Vol C Tables 4.2.6.8 and 6.1.1.4'
B B 0.0013 0.0007 'International Tables Vol C Tables 4.2.6.8 and 6.1.1.4'
Cl Cl 0.1484 0.1585 'International Tables Vol C Tables 4.2.6.8 and 6.1.1.4'
F F 0.0171 0.0103 'International Tables Vol C Tables 4.2.6.8 and 6.1.1.4'
Ga Ga 0.2307 1.6083 'International Tables Vol C Tables 4.2.6.8 and 6.1.1.4'
N N 0.0061 0.0033 'International Tables Vol C Tables 4.2.6.8 and 6.1.1.4'
O O 0.0106 0.0060 'International Tables Vol C Tables 4.2.6.8 and 6.1.1.4'
Zn Zn 0.2839 1.4301 'International Tables Vol C Tables 4.2.6.8 and 6.1.1.4'

loop_
_geom_angle_atom_site_label_1
_geom_angle_atom_site_label_2
_geom_angle_atom_site_label_3
_geom_angle
_geom_angle_site_symmetry_1
_geom_angle_site_symmetry_3
N1 Ga N2 96.8(2) . .
N1 Ga O1 95.26(18) . .
N2 Ga O1 95.69(19) . .
N1 Ga Zn 127.88(16) . .
N2 Ga Zn 125.62(17) . .
O1 Ga Zn 107.43(13) . .
O2 Zn Cl1 97.37(13) . .
O2 Zn Cl1 96.39(13) . 2_665
Cl1 Zn Cl1 92.96(6) . 2_665
O2 Zn Ga 116.13(12) . .
Cl1 Zn Ga 123.24(5) . .
Cl1 Zn Ga 124.33(5) 2_665 .
Zn Cl1 Zn 87.04(6) . 2_665
C33 O1 C30 108.6(5) . .
C33 O1 Ga 124.7(4) . .
C30 O1 Ga 126.6(4) . .
C37 O2 C34 108.8(4) . .
C37 O2 Zn 128.3(4) . .
C34 O2 Zn 122.8(4) . .
C1 N1 C6 115.7(5) . .
C1 N1 Ga 121.4(4) . .
C6 N1 Ga 122.8(4) . .
C3 N2 C18 118.1(5) . .
C3 N2 Ga 121.1(4) . .
C18 N2 Ga 120.1(4) . .
C3 C5 H5A 109.5 . .
C3 C5 H5B 109.5 . .
H5A C5 H5B 109.5 . .
C3 C5 H5C 109.5 . .
H5A C5 H5C 109.5 . .
H5B C5 H5C 109.5 . .
C22 C23 C18 116.3(6) . .
C22 C23 C27 121.0(6) . .
C18 C23 C27 122.6(6) . .
C23 C18 C19 123.9(6) . .
C23 C18 N2 119.2(6) . .
C19 C18 N2 116.9(6) . .
C7 C12 C14 112.7(5) . .
C7 C12 C13 113.0(5) . .
C14 C12 C13 110.1(6) . .
C7 C12 H12A 106.9 . .
C14 C12 H12A 106.9 . .
C13 C12 H12A 106.9 . .
C9 C8 C7 120.6(7) . .
C9 C8 H8A 119.7 . .
C7 C8 H8A 119.7 . .
C11 C6 C7 122.3(6) . .
C11 C6 N1 119.4(6) . .
C7 C6 N1 118.3(6) . .
N1 C1 C2 123.7(6) . .
N1 C1 C4 119.5(5) . .
C2 C1 C4 116.8(6) . .
C20 C19 C18 115.6(6) . .
C20 C19 C24 120.3(6) . .
C18 C19 C24 123.8(6) . .
C27 C29 H29A 109.5 . .
C27 C29 H29B 109.5 . .
H29A C29 H29B 109.5 . .
C27 C29 H29C 109.5 . .
H29A C29 H29C 109.5 . .
H29B C29 H29C 109.5 . .
C19 C24 C25 111.4(5) . .
C19 C24 C26 110.9(5) . .
C25 C24 C26 109.2(5) . .
C19 C24 H24A 108.4 . .
C25 C24 H24A 108.4 . .
C26 C24 H24A 108.4 . .
C8 C7 C6 117.5(6) . .
C8 C7 C12 119.8(6) . .
C6 C7 C12 122.8(6) . .
C10 C9 C8 121.2(6) . .
C10 C9 H9A 119.4 . .
C8 C9 H9A 119.4 . .
C36 C35 C34 103.4(5) . .
C36 C35 H35A 111.1 . .
C34 C35 H35A 111.1 . .
C36 C35 H35B 111.1 . .
C34 C35 H35B 111.1 . .
H35A C35 H35B 109.1 . .
N2 C3 C2 124.2(6) . .
N2 C3 C5 119.3(6) . .
C2 C3 C5 116.5(7) . .
O2 C34 C35 105.7(5) . .
O2 C34 H34A 110.6 . .
C35 C34 H34A 110.6 . .
O2 C34 H34B 110.6 . .
C35 C34 H34B 110.6 . .
H34A C34 H34B 108.7 . .
C24 C26 H26A 109.5 . .
C24 C26 H26B 109.5 . .
H26A C26 H26B 109.5 . .
C24 C26 H26C 109.5 . .
H26A C26 H26C 109.5 . .
H26B C26 H26C 109.5 . .
C20 C21 C22 119.7(7) . .
C20 C21 H21A 120.2 . .
C22 C21 H21A 120.2 . .
C27 C28 H28A 109.5 . .
C27 C28 H28B 109.5 . .
H28A C28 H28B 109.5 . .
C27 C28 H28C 109.5 . .
H28A C28 H28C 109.5 . .
H28B C28 H28C 109.5 . .
O2 C37 C36 105.2(5) . .
O2 C37 H37A 110.7 . .
C36 C37 H37A 110.7 . .
O2 C37 H37B 110.7 . .
C36 C37 H37B 110.7 . .
H37A C37 H37B 108.8 . .
C21 C20 C19 122.3(6) . .
C21 C20 H20A 118.8 . .
C19 C20 H20A 118.8 . .
C6 C11 C10 116.5(7) . .
C6 C11 C15 123.8(6) . .
C10 C11 C15 119.7(6) . .
C23 C27 C29 112.8(6) . .
C23 C27 C28 112.0(6) . .
C29 C27 C28 107.6(6) . .
C23 C27 H27A 108.1 . .
C29 C27 H27A 108.1 . .
C28 C27 H27A 108.1 . .
C1 C4 H4A 109.5 . .
C1 C4 H4B 109.5 . .
H4A C4 H4B 109.5 . .
C1 C4 H4C 109.5 . .
H4A C4 H4C 109.5 . .
H4B C4 H4C 109.5 . .
O1 C30 C31 106.9(6) . .
O1 C30 H30A 110.3 . .
C31 C30 H30A 110.3 . .
O1 C30 H30B 110.3 . .
C31 C30 H30B 110.3 . .
H30A C30 H30B 108.6 . .
C24 C25 H25A 109.5 . .
C24 C25 H25B 109.5 . .
H25A C25 H25B 109.5 . .
C24 C25 H25C 109.5 . .
H25A C25 H25C 109.5 . .
H25B C25 H25C 109.5 . .
C11 C15 C17 110.2(6) . .
C11 C15 C16 114.4(6) . .
C17 C15 C16 110.0(5) . .
C11 C15 H15A 107.3 . .
C17 C15 H15A 107.3 . .
C16 C15 H15A 107.3 . .
C1 C2 C3 127.8(6) . .
C1 C2 H2A 116.1 . .
C3 C2 H2A 116.1 . .
C21 C22 C23 122.2(7) . .
C21 C22 H22A 118.9 . .
C23 C22 H22A 118.9 . .
C35 C36 C37 101.4(5) . .
C35 C36 H36A 111.5 . .
C37 C36 H36A 111.5 . .
C35 C36 H36B 111.5 . .
C37 C36 H36B 111.5 . .
H36A C36 H36B 109.3 . .
C12 C13 H13A 109.5 . .
C12 C13 H13B 109.5 . .
H13A C13 H13B 109.5 . .
C12 C13 H13C 109.5 . .
H13A C13 H13C 109.5 . .
H13B C13 H13C 109.5 . .
C15 C17 H17A 109.5 . .
C15 C17 H17B 109.5 . .
H17A C17 H17B 109.5 . .
C15 C17 H17C 109.5 . .
H17A C17 H17C 109.5 . .
H17B C17 H17C 109.5 . .
O1 C33 C32 105.5(6) . .
O1 C33 H33A 110.6 . .
C32 C33 H33A 110.6 . .
O1 C33 H33B 110.6 . .
C32 C33 H33B 110.6 . .
H33A C33 H33B 108.8 . .
C31 C32 C33 107.6(7) . .
C31 C32 H32A 110.2 . .
C33 C32 H32A 110.2 . .
C31 C32 H32B 110.2 . .
C33 C32 H32B 110.2 . .
H32A C32 H32B 108.5 . .
C9 C10 C11 121.6(6) . .
C9 C10 H10A 119.2 . .
C11 C10 H10A 119.2 . .
C32 C31 C30 107.5(8) . .
C32 C31 H31A 110.2 . .
C30 C31 H31A 110.2 . .
C32 C31 H31B 110.2 . .
C30 C31 H31B 110.2 . .
H31A C31 H31B 108.5 . .
C12 C14 H14A 109.5 . .
C12 C14 H14B 109.5 . .
H14A C14 H14B 109.5 . .
C12 C14 H14C 109.5 . .
H14A C14 H14C 109.5 . .
H14B C14 H14C 109.5 . .
C15 C16 H16A 109.5 . .
C15 C16 H16B 109.5 . .
H16A C16 H16B 109.5 . .
C15 C16 H16C 109.5 . .
H16A C16 H16C 109.5 . .
H16B C16 H16C 109.5 . .
C41 C40 C45 116.0(5) . .
C41 C40 B 125.4(6) . .
C45 C40 B 118.6(6) . .
F5 C47 F6 107.1(6) . .
F5 C47 F4 107.6(5) . .
F6 C47 F4 105.9(6) . .
F5 C47 C44 113.1(6) . .
F6 C47 C44 110.9(5) . .
F4 C47 C44 111.8(6) . .
C41 C42 C43 121.2(7) . .
C41 C42 C46 120.1(6) . .
C43 C42 C46 118.7(6) . .
C40 C41 C42 122.6(6) . .
C40 C41 H41A 118.7 . .
C42 C41 H41A 118.7 . .
C44 C45 C40 120.8(6) . .
C44 C45 H45A 119.6 . .
C40 C45 H45A 119.6 . .
C65 C60 C61 114.3(6) . .
C65 C60 B 123.3(6) . .
C61 C60 B 121.3(6) . .
C65 C64 C63 119.7(6) . .
C65 C64 C67 122.1(7) . .
C63 C64 C67 118.1(7) . .
C62 C61 C60 124.0(6) . .
C62 C61 H61A 118.0 . .
C60 C61 H61A 118.0 . .
C71 C70 C75 115.0(6) . .
C71 C70 B 127.3(6) . .
C75 C70 B 117.7(6) . .
C64 C65 C60 123.6(6) . .
C64 C65 H65A 118.2 . .
C60 C65 H65A 118.2 . .
C74 C75 C70 121.0(7) . .
C74 C75 H75A 119.5 . .
C70 C75 H75A 119.5 . .
C53 C52 C51 121.0(7) . .
C53 C52 C56 120.8(7) . .
C51 C52 C56 118.0(7) . .
C43 C44 C45 122.8(6) . .
C43 C44 C47 120.2(6) . .
C45 C44 C47 116.8(6) . .
C55 C50 C51 114.9(6) . .
C55 C50 B 123.5(6) . .
C51 C50 B 121.4(6) . .
C54 C55 C50 122.9(6) . .
C54 C55 H55A 118.6 . .
C50 C55 H55A 118.6 . .
C61 C62 C63 119.2(7) . .
C61 C62 C66 117.5(7) . .
C63 C62 C66 121.6(7) . .
C44 C43 C42 116.4(6) . .
C44 C43 H43A 121.8 . .
C42 C43 H43A 121.8 . .
C75 C74 C73 123.2(7) . .
C75 C74 C77 118.5(7) . .
C73 C74 C77 118.3(7) . .
F11 C56 F12 107.9(8) . .
F11 C56 F10 108.9(8) . .
F12 C56 F10 97.9(7) . .
F11 C56 C52 117.0(7) . .
F12 C56 C52 110.4(7) . .
F10 C56 C52 112.9(8) . .
C71 C72 C73 119.7(7) . .
C71 C72 C76 120.4(7) . .
C73 C72 C76 119.9(7) . .
C50 C51 C52 121.6(7) . .
C50 C51 H51A 106.9 . .
C52 C51 H51A 106.9 . .
C50 C51 H51B 106.9 . .
C52 C51 H51B 106.9 . .
H51A C51 H51B 106.7 . .
C72 C71 C70 124.1(6) . .
C72 C71 H71A 118.0 . .
C70 C71 H71A 118.0 . .
C52 C53 C54 118.6(7) . .
C52 C53 H53A 120.7 . .
C54 C53 H53A 120.7 . .
F24 C67 F23 107.1(11) . .
F24 C67 F25 96.9(9) . .
F23 C67 F25 101.2(11) . .
F24 C67 C64 119.7(11) . .
F23 C67 C64 119.5(8) . .
F25 C67 C64 108.5(11) . .
C64 C63 C62 119.1(6) . .
C64 C63 H63A 120.4 . .
C62 C63 H63A 120.4 . .
C74 C73 C72 117.1(7) . .
C74 C73 H73A 121.5 . .
C72 C73 H73A 121.5 . .
F2 C46 F1 105.5(7) . .
F2 C46 F3 104.3(6) . .
F1 C46 F3 103.9(6) . .
F2 C46 C42 115.3(7) . .
F1 C46 C42 113.7(7) . .
F3 C46 C42 112.9(6) . .
F34 C77 F35 110.3(7) . .
F34 C77 F33 103.5(7) . .
F35 C77 F33 103.6(6) . .
F34 C77 C74 113.9(6) . .
F35 C77 C74 115.4(7) . .
F33 C77 C74 108.9(7) . .
C55 C54 C53 121.0(7) . .
C55 C54 C57 121.5(7) . .
C53 C54 C57 117.5(7) . .
F15 C57 F14 105.4(7) . .
F15 C57 F13 106.5(7) . .
F14 C57 F13 100.0(6) . .
F15 C57 C54 116.9(7) . .
F14 C57 C54 114.8(7) . .
F13 C57 C54 111.6(6) . .
F20 C66 F22 129.8(12) . .
F20 C66 F21 92.0(9) . .
F22 C66 F21 83.6(7) . .
F20 C66 C62 121.0(9) . .
F22 C66 C62 109.2(8) . .
F21 C66 C62 94.5(9) . .
F31 C76 F32 106.0(6) . .
F31 C76 F30 104.7(6) . .
F32 C76 F30 104.3(6) . .
F31 C76 C72 114.6(7) . .
F32 C76 C72 112.9(7) . .
F30 C76 C72 113.4(6) . .
C70 B C40 115.6(6) . .
C70 B C50 108.4(6) . .
C40 B C50 106.5(5) . .
C70 B C60 102.9(5) . .
C40 B C60 111.2(6) . .
C50 B C60 112.3(6) . .
C101 C100 C105 127.0(11) . .
C101 C100 F40 121.2(13) . .
C105 C100 F40 111.8(14) . .
C105 C104 C103 120.3(8) . .
C105 C104 H10B 119.9 . .
C103 C104 H10B 119.9 . .
C100 C105 C104 114.7(9) . .
C100 C105 H10C 122.6 . .
C104 C105 H10C 122.6 . .
C100 C101 C102 117.7(12) . .
C100 C101 H10E 121.2 . .
C102 C101 H10E 121.2 . .
C104 C103 C102 120.9(10) . .
C104 C103 H10F 119.5 . .
C102 C103 H10F 119.5 . .
C101 C102 C103 119.4(12) . .
C101 C102 H10G 120.3 . .
C103 C102 H10G 120.3 . .
C110 C112 C111 137.6(8) 2_656 .
C110 C112 H11C 111.1 2_656 .
C111 C112 H11C 111.2 . .
C112 C110 C111 135.3(9) 2_656 .
C112 C110 H11A 112.5 2_656 .
C111 C110 H11A 112.3 . .
C110 C111 C112 86.9(6) . .
C110 C111 H11D 136.6 . .
C112 C111 H11D 136.5 . .

loop_
_geom_bond_atom_site_label_1
_geom_bond_atom_site_label_2
_geom_bond_distance
_geom_bond_site_symmetry_2
Ga N1 1.926(5) .
Ga N2 1.942(5) .
Ga O1 2.105(4) .
Ga Zn 2.3960(11) .
Zn O2 2.021(4) .
Zn Cl1 2.3520(16) .
Zn Cl1 2.3652(18) 2_665
Cl1 Zn 2.3652(18) 2_665
O1 C33 1.441(6) .
O1 C30 1.469(7) .
O2 C37 1.426(6) .
O2 C34 1.458(6) .
N1 C1 1.332(7) .
N1 C6 1.465(7) .
N2 C3 1.320(7) .
N2 C18 1.468(6) .
C5 C3 1.507(7) .
C5 H5A 0.9800 .
C5 H5B 0.9800 .
C5 H5C 0.9800 .
C23 C22 1.386(7) .
C23 C18 1.396(8) .
C23 C27 1.505(8) .
C18 C19 1.414(8) .
C12 C7 1.519(7) .
C12 C14 1.530(7) .
C12 C13 1.533(7) .
C12 H12A 1.0000 .
C8 C9 1.370(7) .
C8 C7 1.399(7) .
C8 H8A 0.9500 .
C6 C11 1.404(7) .
C6 C7 1.409(8) .
C1 C2 1.383(7) .
C1 C4 1.521(7) .
C19 C20 1.390(7) .
C19 C24 1.501(8) .
C29 C27 1.516(8) .
C29 H29A 0.9800 .
C29 H29B 0.9800 .
C29 H29C 0.9800 .
C24 C25 1.535(7) .
C24 C26 1.549(7) .
C24 H24A 1.0000 .
C9 C10 1.364(8) .
C9 H9A 0.9500 .
C35 C36 1.500(7) .
C35 C34 1.528(7) .
C35 H35A 0.9900 .
C35 H35B 0.9900 .
C3 C2 1.394(7) .
C34 H34A 0.9900 .
C34 H34B 0.9900 .
C26 H26A 0.9800 .
C26 H26B 0.9800 .
C26 H26C 0.9800 .
C21 C20 1.374(8) .
C21 C22 1.377(8) .
C21 H21A 0.9500 .
C28 C27 1.557(8) .
C28 H28A 0.9800 .
C28 H28B 0.9800 .
C28 H28C 0.9800 .
C37 C36 1.518(6) .
C37 H37A 0.9900 .
C37 H37B 0.9900 .
C20 H20A 0.9500 .
C11 C10 1.407(7) .
C11 C15 1.496(8) .
C27 H27A 1.0000 .
C4 H4A 0.9800 .
C4 H4B 0.9800 .
C4 H4C 0.9800 .
C30 C31 1.477(9) .
C30 H30A 0.9900 .
C30 H30B 0.9900 .
C25 H25A 0.9800 .
C25 H25B 0.9800 .
C25 H25C 0.9800 .
C15 C17 1.525(8) .
C15 C16 1.530(7) .
C15 H15A 1.0000 .
C2 H2A 0.9500 .
C22 H22A 0.9500 .
C36 H36A 0.9900 .
C36 H36B 0.9900 .
C13 H13A 0.9800 .
C13 H13B 0.9800 .
C13 H13C 0.9800 .
C17 H17A 0.9800 .
C17 H17B 0.9800 .
C17 H17C 0.9800 .
C33 C32 1.502(8) .
C33 H33A 0.9900 .
C33 H33B 0.9900 .
C32 C31 1.424(9) .
C32 H32A 0.9900 .
C32 H32B 0.9900 .
C10 H10A 0.9500 .
C31 H31A 0.9900 .
C31 H31B 0.9900 .
C14 H14A 0.9800 .
C14 H14B 0.9800 .
C14 H14C 0.9800 .
C16 H16A 0.9800 .
C16 H16B 0.9800 .
C16 H16C 0.9800 .
F22 C66 1.278(7) .
F6 C47 1.350(7) .
F4 C47 1.363(7) .
F5 C47 1.317(7) .
F2 C46 1.313(7) .
F1 C46 1.323(8) .
F3 C46 1.339(7) .
F14 C57 1.343(8) .
F15 C57 1.295(8) .
F13 C57 1.348(7) .
F12 C56 1.321(7) .
F10 C56 1.335(8) .
F11 C56 1.227(9) .
F25 C67 1.299(11) .
F23 C67 1.227(8) .
F24 C67 1.196(13) .
F34 C77 1.303(8) .
F33 C77 1.369(8) .
F35 C77 1.318(8) .
F21 C66 1.505(11) .
F20 C66 1.036(9) .
F31 C76 1.327(6) .
F30 C76 1.362(7) .
F32 C76 1.344(7) .
C40 C41 1.367(7) .
C40 C45 1.424(7) .
C40 B 1.643(8) .
C47 C44 1.527(8) .
C42 C41 1.381(7) .
C42 C43 1.401(7) .
C42 C46 1.471(9) .
C41 H41A 0.9500 .
C45 C44 1.372(7) .
C45 H45A 0.9500 .
C60 C65 1.395(7) .
C60 C61 1.404(7) .
C60 B 1.646(9) .
C64 C65 1.375(7) .
C64 C63 1.385(8) .
C64 C67 1.450(10) .
C61 C62 1.367(7) .
C61 H61A 0.9500 .
C70 C71 1.398(7) .
C70 C75 1.411(7) .
C70 B 1.611(9) .
C65 H65A 0.9500 .
C75 C74 1.371(8) .
C75 H75A 0.9500 .
C52 C53 1.358(8) .
C52 C51 1.414(8) .
C52 C56 1.498(9) .
C44 C43 1.370(7) .
C50 C55 1.398(8) .
C50 C51 1.411(7) .
C50 B 1.644(9) .
C55 C54 1.381(8) .
C55 H55A 0.9500 .
C62 C63 1.396(8) .
C62 C66 1.563(12) .
C43 H43A 0.9500 .
C74 C73 1.387(8) .
C74 C77 1.519(9) .
C72 C71 1.385(8) .
C72 C73 1.391(8) .
C72 C76 1.464(9) .
C51 H51A 0.9900 .
C51 H51B 0.9900 .
C71 H71A 0.9500 .
C53 C54 1.381(8) .
C53 H53A 0.9500 .
C63 H63A 0.9500 .
C73 H73A 0.9500 .
C54 C57 1.468(9) .
F40 C100 1.408(10) .
C100 C101 1.342(13) .
C100 C105 1.377(11) .
C104 C105 1.380(10) .
C104 C103 1.386(9) .
C104 H10B 0.9500 .
C105 H10C 0.9500 .
C101 C102 1.348(13) .
C101 H10E 0.9500 .
C103 C102 1.392(10) .
C103 H10F 0.9500 .
C102 H10G 0.9500 .
C112 C110 1.430(9) 2_656
C112 C111 1.512(10) .
C112 H11C 0.9500 .
C110 C112 1.430(9) 2_656
C110 C111 1.506(9) .
C110 H11A 0.9500 .
C111 H11D 0.9500 .

loop_
_geom_torsion_atom_site_label_1
_geom_torsion_atom_site_label_2
_geom_torsion_atom_site_label_3
_geom_torsion_atom_site_label_4
_geom_torsion
_geom_torsion_site_symmetry_1
_geom_torsion_site_symmetry_4
N1 Ga Zn O2 158.5(2) . .
N2 Ga Zn O2 20.6(2) . .
O1 Ga Zn O2 -90.07(18) . .
N1 Ga Zn Cl1 -82.06(19) . .
N2 Ga Zn Cl1 140.07(18) . .
O1 Ga Zn Cl1 29.41(13) . .
N1 Ga Zn Cl1 39.44(19) . 2_665
N2 Ga Zn Cl1 -98.43(19) . 2_665
O1 Ga Zn Cl1 150.91(12) . 2_665
O2 Zn Cl1 Zn -96.84(13) . 2_665
Cl1 Zn Cl1 Zn 0.0 2_665 2_665
Ga Zn Cl1 Zn 135.16(6) . 2_665
N1 Ga O1 C33 131.8(4) . .
N2 Ga O1 C33 -130.8(4) . .
Zn Ga O1 C33 -0.6(4) . .
N1 Ga O1 C30 -51.4(4) . .
N2 Ga O1 C30 45.9(5) . .
Zn Ga O1 C30 176.1(4) . .
Cl1 Zn O2 C37 -21.3(5) . .
Cl1 Zn O2 C37 -115.2(5) 2_665 .
Ga Zn O2 C37 111.4(5) . .
Cl1 Zn O2 C34 154.0(4) . .
Cl1 Zn O2 C34 60.1(4) 2_665 .
Ga Zn O2 C34 -73.2(4) . .
N2 Ga N1 C1 -19.9(5) . .
O1 Ga N1 C1 76.5(5) . .
Zn Ga N1 C1 -166.5(4) . .
N2 Ga N1 C6 156.9(5) . .
O1 Ga N1 C6 -106.7(5) . .
Zn Ga N1 C6 10.3(5) . .
N1 Ga N2 C3 16.9(5) . .
O1 Ga N2 C3 -79.1(5) . .
Zn Ga N2 C3 164.7(4) . .
N1 Ga N2 C18 -153.8(4) . .
O1 Ga N2 C18 110.2(4) . .
Zn Ga N2 C18 -6.0(5) . .
C22 C23 C18 C19 0.1(9) . .
C27 C23 C18 C19 177.0(6) . .
C22 C23 C18 N2 179.4(5) . .
C27 C23 C18 N2 -3.7(9) . .
C3 N2 C18 C23 104.0(7) . .
Ga N2 C18 C23 -85.1(6) . .
C3 N2 C18 C19 -76.7(7) . .
Ga N2 C18 C19 94.3(6) . .
C1 N1 C6 C11 -90.4(7) . .
Ga N1 C6 C11 92.6(6) . .
C1 N1 C6 C7 89.1(7) . .
Ga N1 C6 C7 -87.9(6) . .
C6 N1 C1 C2 -168.4(6) . .
Ga N1 C1 C2 8.6(8) . .
C6 N1 C1 C4 13.2(8) . .
Ga N1 C1 C4 -169.8(4) . .
C23 C18 C19 C20 1.1(9) . .
N2 C18 C19 C20 -178.3(5) . .
C23 C18 C19 C24 175.5(6) . .
N2 C18 C19 C24 -3.9(9) . .
C20 C19 C24 C25 64.9(7) . .
C18 C19 C24 C25 -109.2(7) . .
C20 C19 C24 C26 -56.9(8) . .
C18 C19 C24 C26 128.9(6) . .
C9 C8 C7 C6 -3.3(9) . .
C9 C8 C7 C12 177.0(6) . .
C11 C6 C7 C8 7.1(9) . .
N1 C6 C7 C8 -172.3(5) . .
C11 C6 C7 C12 -173.1(5) . .
N1 C6 C7 C12 7.4(9) . .
C14 C12 C7 C8 -31.6(8) . .
C13 C12 C7 C8 94.0(7) . .
C14 C12 C7 C6 148.7(6) . .
C13 C12 C7 C6 -85.7(8) . .
C7 C8 C9 C10 -1.6(10) . .
C18 N2 C3 C2 168.3(6) . .
Ga N2 C3 C2 -2.6(9) . .
C18 N2 C3 C5 -10.1(9) . .
Ga N2 C3 C5 179.0(4) . .
C37 O2 C34 C35 -1.4(6) . .
Zn O2 C34 C35 -177.5(4) . .
C36 C35 C34 O2 -22.7(7) . .
C34 O2 C37 C36 24.9(6) . .
Zn O2 C37 C36 -159.3(4) . .
C22 C21 C20 C19 1.0(10) . .
C18 C19 C20 C21 -1.6(9) . .
C24 C19 C20 C21 -176.2(6) . .
C7 C6 C11 C10 -5.9(9) . .
N1 C6 C11 C10 173.6(5) . .
C7 C6 C11 C15 172.3(6) . .
N1 C6 C11 C15 -8.2(9) . .
C22 C23 C27 C29 -51.8(9) . .
C18 C23 C27 C29 131.4(6) . .
C22 C23 C27 C28 69.7(8) . .
C18 C23 C27 C28 -107.1(7) . .
C33 O1 C30 C31 -4.0(8) . .
Ga O1 C30 C31 178.8(5) . .
C6 C11 C15 C17 -109.3(7) . .
C10 C11 C15 C17 68.8(8) . .
C6 C11 C15 C16 126.2(6) . .
C10 C11 C15 C16 -55.7(9) . .
N1 C1 C2 C3 13.3(10) . .
C4 C1 C2 C3 -168.2(6) . .
N2 C3 C2 C1 -16.7(10) . .
C5 C3 C2 C1 161.7(6) . .
C20 C21 C22 C23 0.3(10) . .
C18 C23 C22 C21 -0.8(10) . .
C27 C23 C22 C21 -177.7(6) . .
C34 C35 C36 C37 36.5(6) . .
O2 C37 C36 C35 -38.4(6) . .
C30 O1 C33 C32 14.5(7) . .
Ga O1 C33 C32 -168.3(4) . .
O1 C33 C32 C31 -20.1(9) . .
C8 C9 C10 C11 2.8(11) . .
C6 C11 C10 C9 0.8(10) . .
C15 C11 C10 C9 -177.4(7) . .
C33 C32 C31 C30 17.8(11) . .
O1 C30 C31 C32 -8.8(10) . .
C45 C40 C41 C42 -3.9(9) . .
B C40 C41 C42 177.9(6) . .
C43 C42 C41 C40 1.8(10) . .
C46 C42 C41 C40 -177.1(6) . .
C41 C40 C45 C44 2.8(9) . .
B C40 C45 C44 -178.8(6) . .
C65 C60 C61 C62 -2.0(9) . .
B C60 C61 C62 -170.3(6) . .
C63 C64 C65 C60 0.4(10) . .
C67 C64 C65 C60 177.9(9) . .
C61 C60 C65 C64 0.5(9) . .
B C60 C65 C64 168.5(6) . .
C71 C70 C75 C74 -1.0(9) . .
B C70 C75 C74 -178.0(6) . .
C40 C45 C44 C43 0.4(10) . .
C40 C45 C44 C47 176.1(6) . .
F5 C47 C44 C43 -126.5(6) . .
F6 C47 C44 C43 113.0(7) . .
F4 C47 C44 C43 -4.8(9) . .
F5 C47 C44 C45 57.6(8) . .
F6 C47 C44 C45 -62.8(8) . .
F4 C47 C44 C45 179.3(5) . .
C51 C50 C55 C54 1.1(9) . .
B C50 C55 C54 177.0(5) . .
C60 C61 C62 C63 2.6(10) . .
C60 C61 C62 C66 168.3(7) . .
C45 C44 C43 C42 -2.5(10) . .
C47 C44 C43 C42 -178.1(6) . .
C41 C42 C43 C44 1.5(10) . .
C46 C42 C43 C44 -179.6(6) . .
C70 C75 C74 C73 -1.1(10) . .
C70 C75 C74 C77 -178.8(6) . .
C53 C52 C56 F11 -78.6(10) . .
C51 C52 C56 F11 96.5(10) . .
C53 C52 C56 F12 45.3(10) . .
C51 C52 C56 F12 -139.7(7) . .
C53 C52 C56 F10 153.8(7) . .
C51 C52 C56 F10 -31.2(10) . .
C55 C50 C51 C52 -1.6(9) . .
B C50 C51 C52 -177.6(5) . .
C53 C52 C51 C50 0.9(10) . .
C56 C52 C51 C50 -174.1(6) . .
C73 C72 C71 C70 -1.0(10) . .
C76 C72 C71 C70 179.3(6) . .
C75 C70 C71 C72 2.0(9) . .
B C70 C71 C72 178.7(6) . .
C51 C52 C53 C54 0.3(10) . .
C56 C52 C53 C54 175.2(6) . .
C65 C64 C67 F24 -45.5(18) . .
C63 C64 C67 F24 132.1(12) . .
C65 C64 C67 F23 179.3(10) . .
C63 C64 C67 F23 -3.1(17) . .
C65 C64 C67 F25 64.1(16) . .
C63 C64 C67 F25 -118.2(11) . .
C65 C64 C63 C62 0.2(10) . .
C67 C64 C63 C62 -177.5(9) . .
C61 C62 C63 C64 -1.6(10) . .
C66 C62 C63 C64 -166.7(8) . .
C75 C74 C73 C72 2.2(10) . .
C77 C74 C73 C72 179.9(6) . .
C71 C72 C73 C74 -1.1(9) . .
C76 C72 C73 C74 178.6(6) . .
C41 C42 C46 F2 165.0(6) . .
C43 C42 C46 F2 -13.9(11) . .
C41 C42 C46 F1 -72.9(9) . .
C43 C42 C46 F1 108.2(7) . .
C41 C42 C46 F3 45.2(10) . .
C43 C42 C46 F3 -133.7(7) . .
C75 C74 C77 F34 59.3(10) . .
C73 C74 C77 F34 -118.6(8) . .
C75 C74 C77 F35 -171.7(6) . .
C73 C74 C77 F35 10.5(10) . .
C75 C74 C77 F33 -55.7(9) . .
C73 C74 C77 F33 126.4(7) . .
C50 C55 C54 C53 0.1(10) . .
C50 C55 C54 C57 178.5(6) . .
C52 C53 C54 C55 -0.8(9) . .
C52 C53 C54 C57 -179.3(6) . .
C55 C54 C57 F15 -4.1(10) . .
C53 C54 C57 F15 174.3(7) . .
C55 C54 C57 F14 -128.4(7) . .
C53 C54 C57 F14 50.1(9) . .
C55 C54 C57 F13 118.7(7) . .
C53 C54 C57 F13 -62.8(9) . .
C61 C62 C66 F20 2.9(18) . .
C63 C62 C66 F20 168.2(13) . .
C61 C62 C66 F22 -177.3(7) . .
C63 C62 C66 F22 -12.0(13) . .
C61 C62 C66 F21 97.9(7) . .
C63 C62 C66 F21 -96.8(7) . .
C71 C72 C76 F31 -37.5(9) . .
C73 C72 C76 F31 142.7(6) . .
C71 C72 C76 F32 -159.1(6) . .
C73 C72 C76 F32 21.2(9) . .
C71 C72 C76 F30 82.6(8) . .
C73 C72 C76 F30 -97.2(8) . .
C71 C70 B C40 12.9(9) . .
C75 C70 B C40 -170.4(5) . .
C71 C70 B C50 132.3(6) . .
C75 C70 B C50 -51.0(7) . .
C71 C70 B C60 -108.5(6) . .
C75 C70 B C60 68.1(7) . .
C41 C40 B C70 -140.1(6) . .
C45 C40 B C70 41.8(8) . .
C41 C40 B C50 99.5(8) . .
C45 C40 B C50 -78.7(7) . .
C41 C40 B C60 -23.2(9) . .
C45 C40 B C60 158.6(6) . .
C55 C50 B C70 155.1(5) . .
C51 C50 B C70 -29.2(8) . .
C55 C50 B C40 -79.9(7) . .
C51 C50 B C40 95.8(7) . .
C55 C50 B C60 42.1(8) . .
C51 C50 B C60 -142.2(6) . .
C65 C60 B C70 -83.7(7) . .
C61 C60 B C70 83.5(7) . .
C65 C60 B C40 152.0(6) . .
C61 C60 B C40 -40.8(8) . .
C65 C60 B C50 32.7(9) . .
C61 C60 B C50 -160.1(6) . .
C101 C100 C105 C104 -0.7(15) . .
F40 C100 C105 C104 176.6(8) . .
C103 C104 C105 C100 0.0(12) . .
C105 C100 C101 C102 -0.2(18) . .
F40 C100 C101 C102 -177.2(9) . .
C105 C104 C103 C102 1.4(13) . .
C100 C101 C102 C103 1.6(17) . .
C104 C103 C102 C101 -2.2(14) . .
C112 C110 C111 C112 -4.5(11) 2_656 .
C110 C112 C111 C110 4.7(12) 2_656 .
